data_7010466
loop_
_publ_author_name
'Davies, John E.'
'Mays, Martin J.'
'Raithby, Paul R.'
'Sarveswaran, Koshala'
'Solan, Gregory A.'

_publ_section_title
;
 Alkyne--phosphinoalkyne coupling reactions on mixed-metal
 tungsten--cobalt centres; P--C(alkyne) bond cleavage versus
 P--C(alkyne) bond preservation
;
_journal_issue 8
_journal_name_full 'Journal of the Chemical Society, Dalton Transactions'
_journal_page_first 1269
_journal_paper_doi 10.1039/b009396n
_journal_year 2001
_chemical_formula_sum 'C34 H26 Co O7 P W'
_chemical_formula_weight 820.30
_chemical_name_systematic
; 
? 
;
_space_group_IT_number 14
_symmetry_cell_setting monoclinic
_symmetry_space_group_name_Hall '-P 2ybc'
_symmetry_space_group_name_H-M 'P 1 21/c 1'
_atom_sites_solution_hydrogens geom
_atom_sites_solution_primary direct
_atom_sites_solution_secondary difmap
_audit_creation_method SHELXL
_cell_angle_alpha 90.00
_cell_angle_beta 91.95(6)
_cell_angle_gamma 90.00
_cell_formula_units_Z 8
_cell_length_a 15.501(16)
_cell_length_b 12.623(14)
_cell_length_c 31.390(14)
_cell_measurement_reflns_used 25
_cell_measurement_temperature 180(2)
_cell_measurement_theta_max 30
_cell_measurement_theta_min 20
_cell_volume 6138(10)
_computing_structure_refinement 'SHELXL-93 (Sheldrick, 1993)'
_computing_structure_solution 'SHELXS-86 (Sheldrick, 1990)'
_diffrn_ambient_temperature 180(2)
_diffrn_measurement_device 'R-Axis IIc'
_diffrn_radiation_monochromator graphite
_diffrn_radiation_source 'rotating anode'
_diffrn_radiation_type MoK\a
_diffrn_radiation_wavelength 0.71069
_diffrn_reflns_av_R_equivalents 0.0689
_diffrn_reflns_av_sigmaI/netI 0.0560
_diffrn_reflns_limit_h_max 16
_diffrn_reflns_limit_h_min -18
_diffrn_reflns_limit_k_max 15
_diffrn_reflns_limit_k_min -15
_diffrn_reflns_limit_l_max 37
_diffrn_reflns_limit_l_min -37
_diffrn_reflns_number 32480
_diffrn_reflns_theta_max 25.25
_diffrn_reflns_theta_min 1.30
_exptl_absorpt_coefficient_mu 4.386
_exptl_absorpt_correction_type none
_exptl_crystal_colour red
_exptl_crystal_density_diffrn 1.775
_exptl_crystal_description block
_exptl_crystal_F_000 3216
_exptl_crystal_size_max 0.20
_exptl_crystal_size_mid 0.15
_exptl_crystal_size_min 0.15
_refine_diff_density_max 1.096
_refine_diff_density_min -2.668
_refine_diff_density_rms 0.173
_refine_ls_extinction_method none
_refine_ls_goodness_of_fit_all 1.121
_refine_ls_goodness_of_fit_obs 1.119
_refine_ls_hydrogen_treatment refU
_refine_ls_matrix_type full
_refine_ls_number_parameters 793
_refine_ls_number_reflns 10456
_refine_ls_number_restraints 0
_refine_ls_restrained_S_all 1.210
_refine_ls_restrained_S_obs 1.119
_refine_ls_R_factor_all 0.0592
_refine_ls_R_factor_obs 0.0476
_refine_ls_shift/esd_max 0.002
_refine_ls_shift/esd_mean 0.000
_refine_ls_structure_factor_coef Fsqd
_refine_ls_weighting_details 'w=1/[\s^2^(Fo^2^)+(0.0539P)^2^+2.4953P] where P=(Fo^2^+2Fc^2^)/3'
_refine_ls_weighting_scheme calc
_refine_ls_wR_factor_all 0.1150
_refine_ls_wR_factor_obs 0.1017
_reflns_number_observed 9603
_reflns_number_total 10491
_reflns_observed_criterion >2sigma(I)
_cod_data_source_file b009396n.txt
_cod_data_source_block mm9721
_cod_depositor_comments
;
The following automatic conversions were performed:
'_symmetry_cell_setting' value 'Monoclinic' changed to 'monoclinic'
according to '/home/saulius/struct/CIF-dictionaries/cif_core.dic'
dictionary named 'cif_core.dic' version 2.4.1 from 2010-06-29.

Automatic conversion script
Id: cif_fix_enum 1527 2010-12-29 10:47:43Z saulius 

The following automatic conversions were performed:

'_refine_ls_weighting_scheme' value 'calc
w=1/[\s^2^(Fo^2^)+(0.0539P)^2^+2.4953P] where P=(Fo^2^+2Fc^2^)/3' was
changed to 'calc'. New tag '_refine_ls_weighting_details' was
created. The value of the new tag was set to
'w=1/[\s^2^(Fo^2^)+(0.0539P)^2^+2.4953P] where P=(Fo^2^+2Fc^2^)/3'.

Automatic conversion script
Id: cif_fix_values 3143 2015-03-26 13:38:13Z robertas 
;
_cod_original_cell_volume 6138.5(97)
_cod_original_sg_symbol_H-M P2(1)/c
_cod_database_code 7010466

loop_
_symmetry_equiv_pos_as_xyz
'x, y, z'
'-x, y+1/2, -z+1/2'
'-x, -y, -z'
'x, -y-1/2, z-1/2'

loop_
_atom_site_aniso_label
_atom_site_aniso_U_11
_atom_site_aniso_U_22
_atom_site_aniso_U_33
_atom_site_aniso_U_23
_atom_site_aniso_U_13
_atom_site_aniso_U_12
W1 0.02667(15) 0.02187(15) 0.01801(13) -0.00092(9) -0.00099(10) -0.00196(10)
W2 0.02046(14) 0.02149(14) 0.01951(14) 0.00212(9) -0.00211(10) 0.00081(10)
Co1 0.0251(4) 0.0274(5) 0.0200(4) -0.0001(3) -0.0018(3) -0.0020(4)
Co2 0.0227(4) 0.0218(4) 0.0196(4) 0.0014(3) -0.0013(3) 0.0010(3)
P1 0.0255(8) 0.0254(9) 0.0221(8) -0.0021(7) 0.0007(7) -0.0027(7)
P2 0.0232(8) 0.0231(8) 0.0214(8) 0.0009(6) 0.0015(6) 0.0005(7)
O1 0.051(3) 0.034(3) 0.071(4) -0.010(3) 0.007(3) -0.013(3)
O2 0.030(3) 0.053(3) 0.033(3) -0.007(2) 0.000(2) -0.020(2)
O3 0.032(2) 0.046(3) 0.018(2) 0.001(2) 0.005(2) -0.009(2)
O4 0.026(2) 0.034(3) 0.020(2) -0.003(2) 0.001(2) -0.007(2)
O5 0.020(2) 0.043(3) 0.050(3) 0.003(2) -0.012(2) -0.002(2)
O6 0.032(3) 0.024(3) 0.054(3) -0.004(2) -0.009(2) -0.005(2)
O7 0.025(2) 0.030(2) 0.020(2) 0.004(2) 0.002(2) 0.001(2)
O8 0.027(2) 0.033(3) 0.021(2) 0.003(2) 0.002(2) -0.004(2)
O15 0.033(3) 0.089(5) 0.079(4) 0.013(4) -0.021(3) 0.005(3)
O16 0.050(3) 0.033(3) 0.057(4) 0.009(2) -0.004(3) -0.004(3)
O17 0.040(3) 0.024(3) 0.034(3) -0.004(2) -0.008(2) -0.008(2)
O49 0.040(3) 0.055(4) 0.061(4) 0.000(3) -0.007(3) 0.022(3)
O50 0.044(3) 0.035(3) 0.048(3) 0.002(2) -0.002(2) -0.014(2)
O51 0.036(3) 0.038(3) 0.030(3) -0.002(2) -0.014(2) -0.012(2)
C1 0.045(4) 0.059(5) 0.030(4) -0.003(4) -0.009(3) -0.014(4)
C2 0.027(4) 0.067(6) 0.050(5) -0.010(4) -0.010(3) -0.012(4)
C3 0.039(4) 0.046(5) 0.040(4) -0.011(3) -0.001(3) 0.004(4)
C4 0.031(3) 0.031(4) 0.020(3) 0.000(3) -0.003(3) -0.006(3)
C5 0.031(4) 0.049(4) 0.031(4) -0.007(3) 0.000(3) -0.009(3)
C6 0.040(4) 0.054(5) 0.033(4) -0.016(4) 0.002(3) -0.012(4)
C7 0.024(3) 0.032(4) 0.026(3) 0.004(3) 0.004(3) -0.006(3)
C8 0.028(3) 0.033(4) 0.021(3) -0.001(3) 0.002(3) -0.005(3)
C9 0.025(3) 0.029(4) 0.024(3) -0.003(3) -0.001(3) -0.005(3)
C10 0.026(3) 0.024(3) 0.026(3) 0.001(3) 0.005(3) -0.006(3)
C11 0.033(4) 0.040(4) 0.022(3) -0.010(3) 0.006(3) -0.009(3)
C12 0.041(5) 0.077(7) 0.073(6) -0.020(5) 0.003(4) -0.031(5)
C13 0.030(3) 0.024(3) 0.018(3) -0.005(2) -0.003(3) -0.006(3)
C14 0.030(4) 0.063(5) 0.035(4) -0.004(4) 0.009(3) -0.022(4)
C15 0.038(4) 0.045(4) 0.032(4) 0.001(3) 0.000(3) -0.006(4)
C16 0.031(4) 0.030(4) 0.029(4) 0.003(3) -0.004(3) -0.001(3)
C17 0.028(3) 0.039(4) 0.021(3) 0.009(3) 0.000(3) 0.000(3)
C18 0.041(4) 0.035(4) 0.045(4) 0.018(3) 0.000(3) -0.002(3)
C19 0.065(5) 0.019(4) 0.038(4) -0.008(3) -0.011(4) 0.007(3)
C20 0.045(4) 0.033(4) 0.030(4) 0.007(3) 0.001(3) 0.019(3)
C21 0.024(3) 0.032(4) 0.035(4) 0.007(3) -0.009(3) 0.003(3)
C22 0.045(4) 0.034(4) 0.020(3) 0.008(3) -0.002(3) 0.004(3)
C23 0.027(3) 0.025(3) 0.026(3) -0.003(3) -0.001(3) 0.000(3)
C24 0.057(5) 0.034(4) 0.027(4) -0.009(3) 0.002(3) 0.007(4)
C25 0.061(5) 0.059(6) 0.032(4) -0.009(4) 0.000(4) 0.003(4)
C26 0.043(5) 0.049(5) 0.045(5) -0.026(4) 0.005(4) -0.009(4)
C27 0.046(5) 0.028(4) 0.065(6) -0.013(4) 0.016(4) -0.007(3)
C28 0.039(4) 0.031(4) 0.041(4) -0.006(3) 0.009(3) -0.004(3)
C29 0.032(4) 0.036(4) 0.021(3) -0.011(3) 0.002(3) -0.004(3)
C30 0.035(4) 0.046(5) 0.054(5) -0.004(4) 0.016(4) -0.008(4)
C31 0.049(5) 0.049(5) 0.071(6) -0.002(4) 0.019(4) -0.019(4)
C32 0.032(4) 0.077(6) 0.042(4) -0.018(4) 0.009(3) -0.026(4)
C33 0.033(4) 0.073(6) 0.040(4) -0.003(4) 0.000(3) 0.002(4)
C34 0.035(4) 0.046(5) 0.045(5) 0.001(4) 0.003(3) -0.001(4)
C35 0.053(5) 0.117(9) 0.032(4) 0.019(5) -0.004(4) 0.043(6)
C36 0.067(6) 0.138(10) 0.023(4) 0.008(5) 0.005(4) 0.043(7)
C37 0.044(5) 0.093(7) 0.026(4) -0.003(4) -0.005(3) 0.029(5)
C38 0.024(3) 0.044(4) 0.021(3) 0.002(3) -0.003(3) 0.005(3)
C39 0.038(4) 0.061(5) 0.025(4) 0.001(3) 0.000(3) 0.022(4)
C40 0.041(4) 0.083(7) 0.035(4) 0.002(4) -0.002(3) 0.031(4)
C41 0.028(3) 0.031(3) 0.018(3) -0.003(3) -0.002(3) 0.003(3)
C42 0.024(3) 0.025(3) 0.021(3) -0.003(3) 0.001(3) 0.001(3)
C43 0.022(3) 0.026(3) 0.022(3) 0.001(3) -0.001(2) 0.002(3)
C44 0.020(3) 0.028(3) 0.025(3) -0.005(3) 0.005(3) 0.003(3)
C45 0.025(3) 0.032(4) 0.021(3) 0.000(3) -0.002(3) -0.002(3)
C46 0.055(5) 0.045(5) 0.055(5) -0.004(4) -0.013(4) -0.022(4)
C47 0.026(3) 0.016(3) 0.024(3) -0.007(2) -0.002(3) -0.007(3)
C48 0.026(3) 0.041(4) 0.027(3) 0.004(3) 0.006(3) -0.009(3)
C49 0.034(4) 0.037(4) 0.025(3) -0.002(3) -0.004(3) 0.005(3)
C50 0.025(3) 0.036(4) 0.022(3) 0.003(3) 0.003(3) 0.005(3)
C51 0.025(3) 0.038(4) 0.022(3) 0.005(3) -0.001(3) 0.009(3)
C52 0.042(4) 0.006(3) 0.056(5) 0.009(3) -0.009(3) -0.005(3)
C53 0.039(4) 0.028(4) 0.041(4) 0.020(3) 0.013(3) 0.004(3)
C54 0.044(4) 0.032(4) 0.022(3) 0.011(3) -0.006(3) 0.013(3)
C55 0.023(3) 0.027(4) 0.040(4) 0.011(3) -0.005(3) 0.011(3)
C56 0.042(4) 0.023(3) 0.034(4) -0.002(3) 0.001(3) 0.014(3)
C57 0.030(3) 0.036(4) 0.020(3) 0.006(3) 0.002(3) 0.004(3)
C58 0.029(3) 0.029(4) 0.035(4) -0.001(3) 0.007(3) 0.002(3)
C59 0.036(4) 0.040(4) 0.044(4) 0.002(3) 0.000(3) -0.014(3)
C60 0.023(3) 0.053(5) 0.038(4) 0.011(4) 0.003(3) -0.004(3)
C61 0.025(3) 0.044(4) 0.041(4) 0.005(3) 0.004(3) 0.006(3)
C62 0.032(4) 0.036(4) 0.042(4) 0.002(3) 0.004(3) -0.004(3)
C63 0.020(3) 0.030(3) 0.022(3) 0.002(3) 0.001(2) 0.001(3)
C64 0.027(3) 0.034(4) 0.026(3) 0.001(3) 0.002(3) -0.001(3)
C65 0.037(4) 0.027(4) 0.040(4) -0.009(3) 0.008(3) -0.003(3)
C66 0.045(4) 0.052(5) 0.026(4) -0.015(3) 0.004(3) -0.004(4)
C67 0.082(6) 0.053(5) 0.025(4) -0.003(4) -0.001(4) 0.019(5)
C68 0.064(5) 0.037(4) 0.031(4) 0.000(3) 0.001(4) 0.021(4)

loop_
_atom_site_label
_atom_site_type_symbol
_atom_site_fract_x
_atom_site_fract_y
_atom_site_fract_z
_atom_site_U_iso_or_equiv
_atom_site_thermal_displace_type
_atom_site_occupancy
_atom_site_calc_flag
_atom_site_refinement_flags
_atom_site_disorder_group
W1 W 0.58543(2) 0.30845(2) 0.947503(7) 0.02223(8) Uani 1 d . .
W2 W 0.365817(15) 0.00735(2) 0.782193(7) 0.02055(8) Uani 1 d . .
Co1 Co 0.68789(5) 0.18423(7) 0.99483(3) 0.0242(2) Uani 1 d . .
Co2 Co 0.27974(5) 0.17631(6) 0.75388(2) 0.0214(2) Uani 1 d . .
P1 P 0.71827(10) 0.22524(13) 0.92899(5) 0.0243(3) Uani 1 d . .
P2 P 0.25027(10) 0.10056(13) 0.81430(5) 0.0226(3) Uani 1 d . .
O1 O 0.7319(4) 0.5105(4) 0.9973(2) 0.0521(15) Uani 1 d . .
O2 O 0.8209(3) 0.3775(4) 1.01448(15) 0.0387(12) Uani 1 d . .
O3 O 0.5169(3) 0.2461(4) 1.07396(13) 0.0320(11) Uani 1 d . .
O4 O 0.5070(3) 0.2855(4) 1.00427(13) 0.0269(10) Uani 1 d . .
O5 O 0.1217(3) 0.0258(4) 0.7096(2) 0.0382(12) Uani 1 d . .
O6 O 0.1955(3) -0.1250(4) 0.7185(2) 0.0368(11) Uani 1 d . .
O7 O 0.4433(3) 0.0442(3) 0.72655(12) 0.0248(9) Uani 1 d . .
O8 O 0.4421(3) 0.1310(3) 0.66464(13) 0.0270(10) Uani 1 d . .
O15 O 0.8564(3) 0.1205(5) 1.0307(2) 0.068(2) Uani 1 d . .
O16 O 0.5946(3) -0.0169(4) 0.9994(2) 0.0467(13) Uani 1 d . .
O17 O 0.5108(3) 0.0884(4) 0.91603(14) 0.0330(11) Uani 1 d . .
O49 O 0.1098(3) 0.2699(4) 0.7363(2) 0.0521(14) Uani 1 d . .
O50 O 0.3826(3) 0.3641(4) 0.7766(2) 0.0426(12) Uani 1 d . .
O51 O 0.4804(3) 0.1840(4) 0.82547(14) 0.0349(11) Uani 1 d . .
C1 C 0.9121(5) 0.4477(6) 1.2052(2) 0.045(2) Uani 1 d . .
H1 H 0.9523(5) 0.4727(6) 1.2265(2) 0.054 Uiso 1 calc R .
C2 C 0.9398(5) 0.3909(7) 1.1708(2) 0.048(2) Uani 1 d . .
H2 H 0.9997(5) 0.3776(7) 1.1680(2) 0.058 Uiso 1 calc R .
C3 C 0.8815(5) 0.3532(6) 1.1402(2) 0.042(2) Uani 1 d . .
H3 H 0.9017(5) 0.3127(6) 1.1171(2) 0.050 Uiso 1 calc R .
C4 C 0.7941(4) 0.3734(5) 1.1428(2) 0.0273(14) Uani 1 d . .
C5 C 0.7669(4) 0.4305(6) 1.1778(2) 0.037(2) Uani 1 d . .
H5 H 0.7070(4) 0.4440(6) 1.1806(2) 0.044 Uiso 1 calc R .
C6 C 0.8243(5) 0.4678(6) 1.2084(2) 0.042(2) Uani 1 d . .
H6 H 0.8042(5) 0.5074(6) 1.2318(2) 0.051 Uiso 1 calc R .
C7 C 0.7348(4) 0.3389(5) 1.1092(2) 0.0271(14) Uani 1 d . .
C8 C 0.6891(4) 0.3120(5) 1.0795(2) 0.0272(14) Uani 1 d . .
C9 C 0.6435(4) 0.2940(5) 1.0394(2) 0.0261(14) Uani 1 d . .
C10 C 0.6742(4) 0.3387(5) 0.9999(2) 0.0253(14) Uani 1 d . .
C11 C 0.7434(4) 0.4174(6) 1.0033(2) 0.032(2) Uani 1 d . .
C12 C 0.8915(5) 0.4530(8) 1.0201(3) 0.063(3) Uani 1 d . .
H12A H 0.9447(5) 0.4150(8) 1.0283(3) 0.076 Uiso 1 calc R .
H12B H 0.8778(5) 0.5036(8) 1.0426(3) 0.076 Uiso 1 calc R .
H12C H 0.8996(5) 0.4911(8) 0.9934(3) 0.076 Uiso 1 calc R .
C13 C 0.5522(4) 0.2739(5) 1.0378(2) 0.0238(13) Uani 1 d . .
C14 C 0.4246(4) 0.2220(7) 1.0727(2) 0.042(2) Uani 1 d . .
H14A H 0.4069(4) 0.2028(7) 1.1014(2) 0.051 Uiso 1 calc R .
H14B H 0.4131(4) 0.1628(7) 1.0532(2) 0.051 Uiso 1 calc R .
H14C H 0.3921(4) 0.2844(7) 1.0628(2) 0.051 Uiso 1 calc R .
C15 C 0.7912(5) 0.1482(6) 1.0166(2) 0.038(2) Uani 1 d . .
C16 C 0.6303(4) 0.0627(5) 0.9977(2) 0.0302(15) Uani 1 d . .
C17 C 0.5384(4) 0.1672(6) 0.9284(2) 0.0292(15) Uani 1 d . .
C18 C 0.6063(5) 0.4536(6) 0.9058(2) 0.040(2) Uani 1 d . .
H18 H 0.6633(5) 0.4770(6) 0.9007(2) 0.048 Uiso 1 calc R .
C19 C 0.5531(5) 0.4876(5) 0.9397(2) 0.041(2) Uani 1 d . .
H19 H 0.5688(5) 0.5370(5) 0.9614(2) 0.049 Uiso 1 calc R .
C20 C 0.4728(5) 0.4343(5) 0.9351(2) 0.036(2) Uani 1 d . .
H20 H 0.4253(5) 0.4424(5) 0.9531(2) 0.043 Uiso 1 calc R .
C21 C 0.4750(4) 0.3683(5) 0.8997(2) 0.0306(15) Uani 1 d . .
H21 H 0.4291(4) 0.3241(5) 0.8896(2) 0.037 Uiso 1 calc R .
C22 C 0.5571(4) 0.3771(5) 0.8808(2) 0.033(2) Uani 1 d . .
H22 H 0.5758(4) 0.3399(5) 0.8565(2) 0.039 Uiso 1 calc R .
C23 C 0.7178(4) 0.1272(5) 0.8866(2) 0.0260(14) Uani 1 d . .
C24 C 0.7133(5) 0.1616(6) 0.8444(2) 0.039(2) Uani 1 d . .
H24 H 0.7117(5) 0.2354(6) 0.8383(2) 0.047 Uiso 1 calc R .
C25 C 0.7112(5) 0.0889(7) 0.8111(2) 0.051(2) Uani 1 d . .
H25 H 0.7078(5) 0.1131(7) 0.7824(2) 0.061 Uiso 1 calc R .
C26 C 0.7139(5) -0.0176(6) 0.8195(3) 0.046(2) Uani 1 d . .
H26 H 0.7129(5) -0.0667(6) 0.7965(3) 0.055 Uiso 1 calc R .
C27 C 0.7180(5) -0.0539(6) 0.8607(3) 0.046(2) Uani 1 d . .
H27 H 0.7187(5) -0.1278(6) 0.8664(3) 0.055 Uiso 1 calc R .
C28 C 0.7210(5) 0.0192(5) 0.8943(2) 0.037(2) Uani 1 d . .
H28 H 0.7253(5) -0.0057(5) 0.9229(2) 0.044 Uiso 1 calc R .
C29 C 0.8241(4) 0.2846(5) 0.9211(2) 0.0295(15) Uani 1 d . .
C30 C 0.8370(5) 0.3888(6) 0.9096(2) 0.045(2) Uani 1 d . .
H30 H 0.7887(5) 0.4350(6) 0.9069(2) 0.054 Uiso 1 calc R .
C31 C 0.9191(5) 0.4280(7) 0.9019(3) 0.056(2) Uani 1 d . .
H31 H 0.9262(5) 0.4996(7) 0.8934(3) 0.067 Uiso 1 calc R .
C32 C 0.9900(5) 0.3625(7) 0.9067(2) 0.050(2) Uani 1 d . .
H32 H 1.0462(5) 0.3888(7) 0.9017(2) 0.060 Uiso 1 calc R .
C33 C 0.9787(5) 0.2596(7) 0.9187(2) 0.049(2) Uani 1 d . .
H33 H 1.0275(5) 0.2144(7) 0.9221(2) 0.058 Uiso 1 calc R .
C34 C 0.8964(5) 0.2200(6) 0.9259(2) 0.042(2) Uani 1 d . .
H34 H 0.8897(5) 0.1481(6) 0.9342(2) 0.050 Uiso 1 calc R .
C35 C 0.0592(6) 0.3128(8) 0.5358(3) 0.068(3) Uani 1 d . .
H35 H 0.0246(6) 0.3484(8) 0.5148(3) 0.081 Uiso 1 calc R .
C36 C 0.1268(6) 0.2503(9) 0.5243(3) 0.076(3) Uani 1 d . .
H36 H 0.1373(6) 0.2408(9) 0.4949(3) 0.091 Uiso 1 calc R .
C37 C 0.1797(5) 0.2011(7) 0.5540(2) 0.055(2) Uani 1 d . .
H37 H 0.2259(5) 0.1580(7) 0.5450(2) 0.066 Uiso 1 calc R .
C38 C 0.1662(4) 0.2137(6) 0.5969(2) 0.0298(15) Uani 1 d . .
C39 C 0.0964(5) 0.2749(6) 0.6088(2) 0.041(2) Uani 1 d . .
H39 H 0.0857(5) 0.2836(6) 0.6382(2) 0.050 Uiso 1 calc R .
C40 C 0.0423(5) 0.3233(7) 0.5788(2) 0.053(2) Uani 1 d . .
H40 H -0.0060(5) 0.3633(7) 0.5875(2) 0.064 Uiso 1 calc R .
C41 C 0.2201(4) 0.1655(5) 0.6293(2) 0.0260(14) Uani 1 d . .
C42 C 0.2618(4) 0.1348(5) 0.6593(2) 0.0235(13) Uani 1 d . .
C43 C 0.3088(4) 0.0988(5) 0.6973(2) 0.0234(13) Uani 1 d . .
C44 C 0.2717(4) 0.0323(5) 0.7305(2) 0.0243(13) Uani 1 d . .
C45 C 0.1880(4) -0.0189(5) 0.7191(2) 0.0260(14) Uani 1 d . .
C46 C 0.1164(5) -0.1822(6) 0.7081(3) 0.052(2) Uani 1 d . .
H46A H 0.1279(5) -0.2585(6) 0.7084(3) 0.062 Uiso 1 calc R .
H46B H 0.0946(5) -0.1613(6) 0.6796(3) 0.062 Uiso 1 calc R .
H46C H 0.0731(5) -0.1655(6) 0.7291(3) 0.062 Uiso 1 calc R .
C47 C 0.4021(4) 0.0909(4) 0.6973(2) 0.0219(13) Uani 1 d . .
C48 C 0.5346(4) 0.1136(6) 0.6647(2) 0.031(2) Uani 1 d . .
H48A H 0.5584(4) 0.1461(6) 0.6393(2) 0.038 Uiso 1 calc R .
H48B H 0.5464(4) 0.0373(6) 0.6646(2) 0.038 Uiso 1 calc R .
H48C H 0.5616(4) 0.1455(6) 0.6903(2) 0.038 Uiso 1 calc R .
C49 C 0.1760(4) 0.2323(6) 0.7419(2) 0.032(2) Uani 1 d . .
C50 C 0.3447(4) 0.2892(5) 0.7660(2) 0.0272(14) Uani 1 d . .
C51 C 0.4359(4) 0.1225(5) 0.8091(2) 0.0283(14) Uani 1 d . .
C52 C 0.3414(5) -0.1766(5) 0.7865(2) 0.035(2) Uani 1 d . .
H52 H 0.2946(5) -0.2109(5) 0.7718(2) 0.042 Uiso 1 calc R .
C53 C 0.3404(5) -0.1356(5) 0.8283(2) 0.036(2) Uani 1 d . .
H53 H 0.2926(5) -0.1369(5) 0.8464(2) 0.043 Uiso 1 calc R .
C54 C 0.4232(4) -0.0921(5) 0.8386(2) 0.033(2) Uani 1 d . .
H54 H 0.4407(4) -0.0599(5) 0.8648(2) 0.039 Uiso 1 calc R .
C55 C 0.4745(4) -0.1057(5) 0.8026(2) 0.0302(15) Uani 1 d . .
H55 H 0.5329(4) -0.0838(5) 0.8004(2) 0.036 Uiso 1 calc R .
C56 C 0.4234(4) -0.1580(5) 0.7702(2) 0.033(2) Uani 1 d . .
H56 H 0.4416(4) -0.1768(5) 0.7426(2) 0.039 Uiso 1 calc R .
C57 C 0.1413(4) 0.0494(5) 0.8190(2) 0.0287(15) Uani 1 d . .
C58 C 0.1210(4) -0.0560(5) 0.8108(2) 0.031(2) Uani 1 d . .
H58 H 0.1656(4) -0.1039(5) 0.8037(2) 0.037 Uiso 1 calc R .
C59 C 0.0362(4) -0.0928(6) 0.8128(2) 0.040(2) Uani 1 d . .
H59 H 0.0235(4) -0.1653(6) 0.8074(2) 0.048 Uiso 1 calc R .
C60 C -0.0292(4) -0.0228(6) 0.8226(2) 0.038(2) Uani 1 d . .
H60 H -0.0871(4) -0.0469(6) 0.8235(2) 0.046 Uiso 1 calc R .
C61 C -0.0097(4) 0.0810(6) 0.8309(2) 0.037(2) Uani 1 d . .
H61 H -0.0545(4) 0.1286(6) 0.8380(2) 0.044 Uiso 1 calc R .
C62 C 0.0736(4) 0.1174(6) 0.8291(2) 0.037(2) Uani 1 d . .
H62 H 0.0856(4) 0.1900(6) 0.8348(2) 0.044 Uiso 1 calc R .
C63 C 0.2630(4) 0.1774(5) 0.8630(2) 0.0239(13) Uani 1 d . .
C64 C 0.2445(4) 0.2849(5) 0.8634(2) 0.0287(14) Uani 1 d . .
H64 H 0.2280(4) 0.3193(5) 0.8375(2) 0.034 Uiso 1 calc R .
C65 C 0.2498(4) 0.3435(5) 0.9012(2) 0.034(2) Uani 1 d . .
H65 H 0.2370(4) 0.4171(5) 0.9011(2) 0.041 Uiso 1 calc R .
C66 C 0.2741(5) 0.2917(6) 0.9386(2) 0.041(2) Uani 1 d . .
H66 H 0.2776(5) 0.3306(6) 0.9645(2) 0.050 Uiso 1 calc R .
C67 C 0.2929(6) 0.1865(6) 0.9390(2) 0.054(2) Uani 1 d . .
H67 H 0.3098(6) 0.1525(6) 0.9649(2) 0.064 Uiso 1 calc R .
C68 C 0.2874(5) 0.1284(6) 0.9008(2) 0.044(2) Uani 1 d . .
H68 H 0.3004(5) 0.0548(6) 0.9010(2) 0.053 Uiso 1 calc R .

loop_
_atom_type_symbol
_atom_type_description
_atom_type_scat_dispersion_real
_atom_type_scat_dispersion_imag
_atom_type_scat_source
C C 0.0033 0.0016 'International Tables Vol C Tables 4.2.6.8 and 6.1.1.4'
H H 0.0000 0.0000 'International Tables Vol C Tables 4.2.6.8 and 6.1.1.4'
Co Co 0.3494 0.9721 'International Tables Vol C Tables 4.2.6.8 and 6.1.1.4'
O O 0.0106 0.0060 'International Tables Vol C Tables 4.2.6.8 and 6.1.1.4'
P P 0.1023 0.0942 'International Tables Vol C Tables 4.2.6.8 and 6.1.1.4'
W W -0.8490 6.8722 'International Tables Vol C Tables 4.2.6.8 and 6.1.1.4'

loop_
_geom_angle_atom_site_label_1
_geom_angle_atom_site_label_2
_geom_angle_atom_site_label_3
_geom_angle
_geom_angle_site_symmetry_1
_geom_angle_site_symmetry_3
_geom_angle_publ_flag
C17 W1 C10 127.2(2) . . ?
C17 W1 O4 85.5(2) . . ?
C10 W1 O4 76.2(2) . . ?
C17 W1 C18 126.7(3) . . ?
C10 W1 C18 101.4(3) . . ?
O4 W1 C18 131.3(2) . . ?
C17 W1 C22 90.4(3) . . ?
C10 W1 C22 137.0(2) . . ?
O4 W1 C22 133.7(2) . . ?
C18 W1 C22 36.8(2) . . ?
C17 W1 C19 139.1(3) . . ?
C10 W1 C19 92.2(3) . . ?
O4 W1 C19 95.1(2) . . ?
C18 W1 C19 36.2(3) . . ?
C22 W1 C19 60.2(2) . . ?
C17 W1 C21 81.1(3) . . ?
C10 W1 C21 149.7(2) . . ?
O4 W1 C21 98.5(2) . . ?
C18 W1 C21 59.5(3) . . ?
C22 W1 C21 35.6(2) . . ?
C19 W1 C21 58.2(3) . . ?
C17 W1 C20 106.6(3) . . ?
C10 W1 C20 117.1(3) . . ?
O4 W1 C20 78.4(2) . . ?
C18 W1 C20 59.2(3) . . ?
C22 W1 C20 58.8(2) . . ?
C19 W1 C20 35.0(3) . . ?
C21 W1 C20 34.1(2) . . ?
C17 W1 P1 81.1(2) . . ?
C10 W1 P1 74.3(2) . . ?
O4 W1 P1 129.64(13) . . ?
C18 W1 P1 94.2(2) . . ?
C22 W1 P1 94.8(2) . . ?
C19 W1 P1 125.7(2) . . ?
C21 W1 P1 126.5(2) . . ?
C20 W1 P1 151.9(2) . . ?
C17 W1 Co1 81.2(2) . . ?
C10 W1 Co1 47.0(2) . . ?
O4 W1 Co1 78.84(13) . . ?
C18 W1 Co1 134.6(2) . . ?
C22 W1 Co1 145.8(2) . . ?
C19 W1 Co1 139.2(2) . . ?
C21 W1 Co1 162.3(2) . . ?
C20 W1 Co1 155.2(2) . . ?
P1 W1 Co1 51.27(6) . . ?
C51 W2 C44 123.8(3) . . ?
C51 W2 O7 83.0(2) . . ?
C44 W2 O7 75.4(2) . . ?
C51 W2 C55 87.1(3) . . ?
C44 W2 C55 140.6(2) . . ?
O7 W2 C55 86.4(2) . . ?
C51 W2 C56 121.5(3) . . ?
C44 W2 C56 105.3(2) . . ?
O7 W2 C56 80.6(2) . . ?
C55 W2 C56 36.3(2) . . ?
C51 W2 C54 83.2(3) . . ?
C44 W2 C54 151.6(3) . . ?
O7 W2 C54 120.9(2) . . ?
C55 W2 C54 35.7(2) . . ?
C56 W2 C54 59.7(2) . . ?
C51 W2 C53 113.6(3) . . ?
C44 W2 C53 116.7(3) . . ?
O7 W2 C53 139.1(2) . . ?
C55 W2 C53 59.1(2) . . ?
C56 W2 C53 58.7(2) . . ?
C54 W2 C53 35.4(2) . . ?
C51 W2 C52 141.6(3) . . ?
C44 W2 C52 94.6(2) . . ?
O7 W2 C52 110.2(2) . . ?
C55 W2 C52 59.1(2) . . ?
C56 W2 C52 35.1(2) . . ?
C54 W2 C52 58.8(3) . . ?
C53 W2 C52 34.9(2) . . ?
C51 W2 P2 82.4(2) . . ?
C44 W2 P2 75.5(2) . . ?
O7 W2 P2 131.76(12) . . ?
C55 W2 P2 138.1(2) . . ?
C56 W2 P2 144.4(2) . . ?
C54 W2 P2 102.5(2) . . ?
C53 W2 P2 88.6(2) . . ?
C52 W2 P2 109.7(2) . . ?
C51 W2 Co2 79.4(2) . . ?
C44 W2 Co2 46.7(2) . . ?
O7 W2 Co2 81.16(12) . . ?
C55 W2 Co2 162.6(2) . . ?
C56 W2 Co2 150.0(2) . . ?
C54 W2 Co2 149.9(2) . . ?
C53 W2 Co2 136.8(2) . . ?
C52 W2 Co2 137.0(2) . . ?
P2 W2 Co2 51.02(5) . . ?
C15 Co1 C16 101.9(3) . . ?
C15 Co1 C10 108.7(3) . . ?
C16 Co1 C10 142.6(3) . . ?
C15 Co1 C9 103.0(3) . . ?
C16 Co1 C9 111.0(3) . . ?
C10 Co1 C9 41.8(2) . . ?
C15 Co1 P1 101.7(2) . . ?
C16 Co1 P1 112.0(2) . . ?
C10 Co1 P1 82.5(2) . . ?
C9 Co1 P1 123.8(2) . . ?
C15 Co1 W1 151.7(2) . . ?
C16 Co1 W1 104.3(2) . . ?
C10 Co1 W1 52.8(2) . . ?
C9 Co1 W1 77.3(2) . . ?
P1 Co1 W1 58.47(7) . . ?
C50 Co2 C49 103.1(3) . . ?
C50 Co2 C44 148.3(3) . . ?
C49 Co2 C44 104.0(3) . . ?
C50 Co2 C43 114.9(3) . . ?
C49 Co2 C43 103.0(3) . . ?
C44 Co2 C43 42.4(2) . . ?
C50 Co2 P2 107.4(2) . . ?
C49 Co2 P2 98.2(2) . . ?
C44 Co2 P2 84.6(2) . . ?
C43 Co2 P2 126.1(2) . . ?
C50 Co2 W2 107.3(2) . . ?
C49 Co2 W2 145.9(2) . . ?
C44 Co2 W2 53.5(2) . . ?
C43 Co2 W2 77.7(2) . . ?
P2 Co2 W2 58.35(6) . . ?
C23 P1 C29 99.3(3) . . ?
C23 P1 Co1 122.2(2) . . ?
C29 P1 Co1 116.5(2) . . ?
C23 P1 W1 119.6(2) . . ?
C29 P1 W1 129.4(2) . . ?
Co1 P1 W1 70.27(7) . . ?
C63 P2 C57 101.4(3) . . ?
C63 P2 Co2 118.5(2) . . ?
C57 P2 Co2 116.6(2) . . ?
C63 P2 W2 123.7(2) . . ?
C57 P2 W2 124.7(2) . . ?
Co2 P2 W2 70.63(7) . . ?
C11 O2 C12 116.7(6) . . ?
C13 O3 C14 117.7(5) . . ?
C13 O4 W1 112.6(4) . . ?
C45 O6 C46 115.2(6) . . ?
C47 O7 W2 113.8(4) . . ?
C47 O8 C48 115.6(5) . . ?
C2 C1 C6 118.8(7) . . ?
C2 C1 H1 120.6(4) . . ?
C6 C1 H1 120.6(4) . . ?
C1 C2 C3 120.7(7) . . ?
C1 C2 H2 119.7(4) . . ?
C3 C2 H2 119.7(4) . . ?
C2 C3 C4 121.0(7) . . ?
C2 C3 H3 119.5(4) . . ?
C4 C3 H3 119.5(4) . . ?
C3 C4 C5 117.8(6) . . ?
C3 C4 C7 120.1(6) . . ?
C5 C4 C7 122.1(6) . . ?
C6 C5 C4 121.6(7) . . ?
C6 C5 H5 119.2(4) . . ?
C4 C5 H5 119.2(4) . . ?
C5 C6 C1 120.1(7) . . ?
C5 C6 H6 119.9(4) . . ?
C1 C6 H6 119.9(4) . . ?
C8 C7 C4 176.2(6) . . ?
C7 C8 C9 169.1(7) . . ?
C13 C9 C8 120.9(5) . . ?
C13 C9 C10 112.8(5) . . ?
C8 C9 C10 121.2(5) . . ?
C13 C9 Co1 101.8(4) . . ?
C8 C9 Co1 121.5(5) . . ?
C10 C9 Co1 64.2(3) . . ?
C9 C10 C11 117.4(6) . . ?
C9 C10 Co1 74.0(4) . . ?
C11 C10 Co1 126.7(5) . . ?
C9 C10 W1 111.4(4) . . ?
C11 C10 W1 128.8(5) . . ?
Co1 C10 W1 80.2(2) . . ?
O1 C11 O2 122.4(6) . . ?
O1 C11 C10 123.2(7) . . ?
O2 C11 C10 114.3(6) . . ?
O2 C12 H12A 109.5(5) . . ?
O2 C12 H12B 109.5(4) . . ?
H12A C12 H12B 109.5 . . ?
O2 C12 H12C 109.5(4) . . ?
H12A C12 H12C 109.5 . . ?
H12B C12 H12C 109.5 . . ?
O4 C13 O3 121.0(5) . . ?
O4 C13 C9 122.1(5) . . ?
O3 C13 C9 116.8(5) . . ?
O3 C14 H14A 109.5(3) . . ?
O3 C14 H14B 109.5(4) . . ?
H14A C14 H14B 109.5 . . ?
O3 C14 H14C 109.5(4) . . ?
H14A C14 H14C 109.5 . . ?
H14B C14 H14C 109.5 . . ?
O15 C15 Co1 177.0(7) . . ?
O16 C16 Co1 178.6(6) . . ?
O17 C17 W1 177.5(5) . . ?
C19 C18 C22 107.2(6) . . ?
C19 C18 W1 73.6(4) . . ?
C22 C18 W1 72.1(4) . . ?
C19 C18 H18 126.4(4) . . ?
C22 C18 H18 126.4(4) . . ?
W1 C18 H18 119.8(2) . . ?
C20 C19 C18 107.9(6) . . ?
C20 C19 W1 74.7(4) . . ?
C18 C19 W1 70.1(4) . . ?
C20 C19 H19 126.1(4) . . ?
C18 C19 H19 126.1(4) . . ?
W1 C19 H19 120.9(2) . . ?
C21 C20 C19 108.7(6) . . ?
C21 C20 W1 72.1(4) . . ?
C19 C20 W1 70.3(4) . . ?
C21 C20 H20 125.6(4) . . ?
C19 C20 H20 125.6(4) . . ?
W1 C20 H20 123.5(2) . . ?
C20 C21 C22 109.4(6) . . ?
C20 C21 W1 73.8(4) . . ?
C22 C21 W1 69.6(4) . . ?
C20 C21 H21 125.3(4) . . ?
C22 C21 H21 125.3(4) . . ?
W1 C21 H21 122.9(2) . . ?
C21 C22 C18 106.8(6) . . ?
C21 C22 W1 74.8(4) . . ?
C18 C22 W1 71.1(4) . . ?
C21 C22 H22 126.6(4) . . ?
C18 C22 H22 126.6(4) . . ?
W1 C22 H22 119.4(2) . . ?
C28 C23 C24 118.2(6) . . ?
C28 C23 P1 122.9(5) . . ?
C24 C23 P1 118.8(5) . . ?
C25 C24 C23 120.5(7) . . ?
C25 C24 H24 119.7(5) . . ?
C23 C24 H24 119.7(4) . . ?
C26 C25 C24 120.2(7) . . ?
C26 C25 H25 119.9(5) . . ?
C24 C25 H25 119.9(5) . . ?
C25 C26 C27 120.6(7) . . ?
C25 C26 H26 119.7(5) . . ?
C27 C26 H26 119.7(4) . . ?
C26 C27 C28 119.3(7) . . ?
C26 C27 H27 120.3(4) . . ?
C28 C27 H27 120.3(5) . . ?
C23 C28 C27 121.1(7) . . ?
C23 C28 H28 119.5(4) . . ?
C27 C28 H28 119.5(5) . . ?
C30 C29 C34 117.7(6) . . ?
C30 C29 P1 124.4(5) . . ?
C34 C29 P1 117.9(5) . . ?
C29 C30 C31 121.6(8) . . ?
C29 C30 H30 119.2(4) . . ?
C31 C30 H30 119.2(5) . . ?
C32 C31 C30 119.8(8) . . ?
C32 C31 H31 120.1(5) . . ?
C30 C31 H31 120.1(5) . . ?
C33 C32 C31 119.5(7) . . ?
C33 C32 H32 120.3(5) . . ?
C31 C32 H32 120.3(5) . . ?
C32 C33 C34 120.8(8) . . ?
C32 C33 H33 119.6(5) . . ?
C34 C33 H33 119.6(5) . . ?
C29 C34 C33 120.6(8) . . ?
C29 C34 H34 119.7(4) . . ?
C33 C34 H34 119.7(5) . . ?
C36 C35 C40 118.8(7) . . ?
C36 C35 H35 120.6(5) . . ?
C40 C35 H35 120.6(5) . . ?
C35 C36 C37 121.8(8) . . ?
C35 C36 H36 119.1(5) . . ?
C37 C36 H36 119.1(5) . . ?
C36 C37 C38 120.4(7) . . ?
C36 C37 H37 119.8(5) . . ?
C38 C37 H37 119.8(4) . . ?
C37 C38 C39 118.1(6) . . ?
C37 C38 C41 122.8(6) . . ?
C39 C38 C41 119.1(6) . . ?
C40 C39 C38 121.5(7) . . ?
C40 C39 H39 119.2(4) . . ?
C38 C39 H39 119.2(4) . . ?
C39 C40 C35 119.3(7) . . ?
C39 C40 H40 120.3(4) . . ?
C35 C40 H40 120.3(5) . . ?
C42 C41 C38 172.2(7) . . ?
C41 C42 C43 176.9(6) . . ?
C42 C43 C47 119.6(5) . . ?
C42 C43 C44 124.4(5) . . ?
C47 C43 C44 112.0(5) . . ?
C42 C43 Co2 115.8(4) . . ?
C47 C43 Co2 106.0(4) . . ?
C44 C43 Co2 64.2(3) . . ?
C43 C44 C45 115.9(5) . . ?
C43 C44 Co2 73.4(4) . . ?
C45 C44 Co2 122.6(4) . . ?
C43 C44 W2 110.1(4) . . ?
C45 C44 W2 132.8(4) . . ?
Co2 C44 W2 79.8(2) . . ?
O5 C45 O6 122.6(6) . . ?
O5 C45 C44 126.1(6) . . ?
O6 C45 C44 111.2(5) . . ?
O6 C46 H46A 109.5(4) . . ?
O6 C46 H46B 109.5(4) . . ?
H46A C46 H46B 109.5 . . ?
O6 C46 H46C 109.5(4) . . ?
H46A C46 H46C 109.5 . . ?
H46B C46 H46C 109.5 . . ?
O7 C47 O8 120.7(5) . . ?
O7 C47 C43 121.2(5) . . ?
O8 C47 C43 118.0(5) . . ?
O8 C48 H48A 109.5(3) . . ?
O8 C48 H48B 109.5(3) . . ?
H48A C48 H48B 109.5 . . ?
O8 C48 H48C 109.5(3) . . ?
H48A C48 H48C 109.5 . . ?
H48B C48 H48C 109.5 . . ?
O49 C49 Co2 176.4(6) . . ?
O50 C50 Co2 174.5(5) . . ?
O51 C51 W2 175.4(5) . . ?
C56 C52 C53 108.4(6) . . ?
C56 C52 W2 70.5(3) . . ?
C53 C52 W2 72.5(4) . . ?
C56 C52 H52 125.8(4) . . ?
C53 C52 H52 125.8(4) . . ?
W2 C52 H52 122.9(2) . . ?
C52 C53 C54 108.4(6) . . ?
C52 C53 W2 72.7(3) . . ?
C54 C53 W2 71.1(3) . . ?
C52 C53 H53 125.8(4) . . ?
C54 C53 H53 125.8(4) . . ?
W2 C53 H53 122.1(2) . . ?
C55 C54 C53 107.4(6) . . ?
C55 C54 W2 70.6(3) . . ?
C53 C54 W2 73.5(4) . . ?
C55 C54 H54 126.3(4) . . ?
C53 C54 H54 126.3(4) . . ?
W2 C54 H54 121.3(2) . . ?
C54 C55 C56 108.1(6) . . ?
C54 C55 W2 73.6(3) . . ?
C56 C55 W2 72.7(4) . . ?
C54 C55 H55 125.9(4) . . ?
C56 C55 H55 125.9(4) . . ?
W2 C55 H55 119.6(2) . . ?
C52 C56 C55 107.7(6) . . ?
C52 C56 W2 74.5(3) . . ?
C55 C56 W2 71.0(3) . . ?
C52 C56 H56 126.1(4) . . ?
C55 C56 H56 126.1(4) . . ?
W2 C56 H56 120.2(2) . . ?
C58 C57 C62 117.6(6) . . ?
C58 C57 P2 122.0(5) . . ?
C62 C57 P2 120.3(5) . . ?
C57 C58 C59 121.1(6) . . ?
C57 C58 H58 119.4(4) . . ?
C59 C58 H58 119.4(4) . . ?
C60 C59 C58 119.6(7) . . ?
C60 C59 H59 120.2(4) . . ?
C58 C59 H59 120.2(4) . . ?
C61 C60 C59 119.7(7) . . ?
C61 C60 H60 120.2(4) . . ?
C59 C60 H60 120.2(4) . . ?
C60 C61 C62 120.9(7) . . ?
C60 C61 H61 119.6(4) . . ?
C62 C61 H61 119.6(4) . . ?
C61 C62 C57 121.1(7) . . ?
C61 C62 H62 119.5(4) . . ?
C57 C62 H62 119.5(4) . . ?
C68 C63 C64 118.7(6) . . ?
C68 C63 P2 120.2(5) . . ?
C64 C63 P2 121.0(5) . . ?
C63 C64 C65 121.4(6) . . ?
C63 C64 H64 119.3(4) . . ?
C65 C64 H64 119.3(4) . . ?
C66 C65 C64 118.4(7) . . ?
C66 C65 H65 120.8(4) . . ?
C64 C65 H65 120.8(4) . . ?
C67 C66 C65 121.3(7) . . ?
C67 C66 H66 119.3(5) . . ?
C65 C66 H66 119.3(4) . . ?
C66 C67 C68 119.7(7) . . ?
C66 C67 H67 120.1(5) . . ?
C68 C67 H67 120.1(4) . . ?
C63 C68 C67 120.4(7) . . ?
C63 C68 H68 119.8(4) . . ?
C67 C68 H68 119.8(4) . . ?

loop_
_geom_bond_atom_site_label_1
_geom_bond_atom_site_label_2
_geom_bond_distance
_geom_bond_site_symmetry_2
_geom_bond_publ_flag
W1 C17 2.010(7) . ?
W1 C10 2.142(7) . ?
W1 O4 2.210(4) . ?
W1 C18 2.281(7) . ?
W1 C22 2.294(6) . ?
W1 C19 2.327(7) . ?
W1 C21 2.362(6) . ?
W1 C20 2.383(7) . ?
W1 P1 2.400(3) . ?
W1 Co1 2.651(2) . ?
W2 C51 1.986(7) . ?
W2 C44 2.167(6) . ?
W2 O7 2.203(4) . ?
W2 C55 2.283(6) . ?
W2 C56 2.306(6) . ?
W2 C54 2.323(6) . ?
W2 C53 2.354(6) . ?
W2 C52 2.357(6) . ?
W2 P2 2.394(2) . ?
W2 Co2 2.653(2) . ?
Co1 C15 1.778(8) . ?
Co1 C16 1.779(7) . ?
Co1 C10 1.968(7) . ?
Co1 C9 2.102(6) . ?
Co1 P1 2.197(2) . ?
Co2 C50 1.778(7) . ?
Co2 C49 1.785(7) . ?
Co2 C44 1.962(7) . ?
Co2 C43 2.089(6) . ?
Co2 P2 2.186(2) . ?
P1 C23 1.817(6) . ?
P1 C29 1.828(7) . ?
P2 C63 1.815(6) . ?
P2 C57 1.820(7) . ?
O1 C11 1.203(8) . ?
O2 C11 1.338(8) . ?
O2 C12 1.459(8) . ?
O3 C13 1.325(7) . ?
O3 C14 1.461(7) . ?
O4 C13 1.252(7) . ?
O5 C45 1.200(8) . ?
O6 C45 1.344(8) . ?
O6 C46 1.452(8) . ?
O7 C47 1.247(7) . ?
O8 C47 1.318(7) . ?
O8 C48 1.450(7) . ?
O15 C15 1.145(9) . ?
O16 C16 1.149(8) . ?
O17 C17 1.146(8) . ?
O49 C49 1.140(8) . ?
O50 C50 1.155(8) . ?
O51 C51 1.148(8) . ?
C1 C2 1.379(10) . ?
C1 C6 1.391(10) . ?
C1 H1 0.95 . ?
C2 C3 1.380(10) . ?
C2 H2 0.95 . ?
C3 C4 1.384(9) . ?
C3 H3 0.95 . ?
C4 C5 1.392(9) . ?
C4 C7 1.444(9) . ?
C5 C6 1.370(9) . ?
C5 H5 0.95 . ?
C6 H6 0.95 . ?
C7 C8 1.199(9) . ?
C8 C9 1.441(9) . ?
C9 C13 1.437(8) . ?
C9 C10 1.457(8) . ?
C10 C11 1.464(9) . ?
C12 H12A 0.98 . ?
C12 H12B 0.98 . ?
C12 H12C 0.98 . ?
C14 H14A 0.98 . ?
C14 H14B 0.98 . ?
C14 H14C 0.98 . ?
C18 C19 1.434(10) . ?
C18 C22 1.445(10) . ?
C18 H18 0.95 . ?
C19 C20 1.418(10) . ?
C19 H19 0.95 . ?
C20 C21 1.390(9) . ?
C20 H20 0.95 . ?
C21 C22 1.425(9) . ?
C21 H21 0.95 . ?
C22 H22 0.95 . ?
C23 C28 1.384(9) . ?
C23 C24 1.394(9) . ?
C24 C25 1.392(10) . ?
C24 H24 0.95 . ?
C25 C26 1.370(11) . ?
C25 H25 0.95 . ?
C26 C27 1.372(11) . ?
C26 H26 0.95 . ?
C27 C28 1.402(10) . ?
C27 H27 0.95 . ?
C28 H28 0.95 . ?
C29 C30 1.380(10) . ?
C29 C34 1.390(10) . ?
C30 C31 1.394(10) . ?
C30 H30 0.95 . ?
C31 C32 1.379(12) . ?
C31 H31 0.95 . ?
C32 C33 1.365(12) . ?
C32 H32 0.95 . ?
C33 C34 1.396(10) . ?
C33 H33 0.95 . ?
C34 H34 0.95 . ?
C35 C36 1.370(12) . ?
C35 C40 1.390(11) . ?
C35 H35 0.95 . ?
C36 C37 1.370(11) . ?
C36 H36 0.95 . ?
C37 C38 1.379(9) . ?
C37 H37 0.95 . ?
C38 C39 1.390(9) . ?
C38 C41 1.431(9) . ?
C39 C40 1.382(10) . ?
C39 H39 0.95 . ?
C40 H40 0.95 . ?
C41 C42 1.188(8) . ?
C42 C43 1.450(8) . ?
C43 C47 1.450(8) . ?
C43 C44 1.470(8) . ?
C44 C45 1.483(9) . ?
C46 H46A 0.98 . ?
C46 H46B 0.98 . ?
C46 H46C 0.98 . ?
C48 H48A 0.98 . ?
C48 H48B 0.98 . ?
C48 H48C 0.98 . ?
C52 C56 1.405(10) . ?
C52 C53 1.411(10) . ?
C52 H52 0.95 . ?
C53 C54 1.423(10) . ?
C53 H53 0.95 . ?
C54 C55 1.414(9) . ?
C54 H54 0.95 . ?
C55 C56 1.431(9) . ?
C55 H55 0.95 . ?
C56 H56 0.95 . ?
C57 C58 1.388(10) . ?
C57 C62 1.400(9) . ?
C58 C59 1.398(9) . ?
C58 H58 0.95 . ?
C59 C60 1.387(10) . ?
C59 H59 0.95 . ?
C60 C61 1.369(10) . ?
C60 H60 0.95 . ?
C61 C62 1.375(9) . ?
C61 H61 0.95 . ?
C62 H62 0.95 . ?
C63 C68 1.380(9) . ?
C63 C64 1.387(9) . ?
C64 C65 1.396(9) . ?
C64 H64 0.95 . ?
C65 C66 1.385(10) . ?
C65 H65 0.95 . ?
C66 C67 1.360(10) . ?
C66 H66 0.95 . ?
C67 C68 1.406(10) . ?
C67 H67 0.95 . ?
C68 H68 0.95 . ?

loop_
_geom_torsion_atom_site_label_1
_geom_torsion_atom_site_label_2
_geom_torsion_atom_site_label_3
_geom_torsion_atom_site_label_4
_geom_torsion
_geom_torsion_site_symmetry_1
_geom_torsion_site_symmetry_2
_geom_torsion_site_symmetry_3
_geom_torsion_site_symmetry_4
_geom_torsion_publ_flag
C17 W1 Co1 C15 135.8(5) . . . . ?
C10 W1 Co1 C15 -55.7(5) . . . . ?
O4 W1 Co1 C15 -137.2(5) . . . . ?
C18 W1 Co1 C15 1.5(6) . . . . ?
C22 W1 Co1 C15 58.2(6) . . . . ?
C19 W1 Co1 C15 -52.3(6) . . . . ?
C21 W1 Co1 C15 139.9(7) . . . . ?
C20 W1 Co1 C15 -113.5(7) . . . . ?
P1 W1 Co1 C15 50.2(5) . . . . ?
C17 W1 Co1 C16 -21.7(3) . . . . ?
C10 W1 Co1 C16 146.8(3) . . . . ?
O4 W1 Co1 C16 65.3(2) . . . . ?
C18 W1 Co1 C16 -156.0(3) . . . . ?
C22 W1 Co1 C16 -99.3(4) . . . . ?
C19 W1 Co1 C16 150.2(4) . . . . ?
C21 W1 Co1 C16 -17.6(6) . . . . ?
C20 W1 Co1 C16 89.0(5) . . . . ?
P1 W1 Co1 C16 -107.3(2) . . . . ?
C17 W1 Co1 C10 -168.5(3) . . . . ?
C10 W1 Co1 C10 0.000(3) . . . . ?
O4 W1 Co1 C10 -81.4(2) . . . . ?
C18 W1 Co1 C10 57.2(3) . . . . ?
C22 W1 Co1 C10 114.0(4) . . . . ?
C19 W1 Co1 C10 3.5(4) . . . . ?
C21 W1 Co1 C10 -164.4(6) . . . . ?
C20 W1 Co1 C10 -57.7(5) . . . . ?
P1 W1 Co1 C10 105.9(2) . . . . ?
C17 W1 Co1 C9 -130.5(2) . . . . ?
C10 W1 Co1 C9 38.0(3) . . . . ?
O4 W1 Co1 C9 -43.4(2) . . . . ?
C18 W1 Co1 C9 95.2(3) . . . . ?
C22 W1 Co1 C9 152.0(4) . . . . ?
C19 W1 Co1 C9 41.4(3) . . . . ?
C21 W1 Co1 C9 -126.4(5) . . . . ?
C20 W1 Co1 C9 -19.7(5) . . . . ?
P1 W1 Co1 C9 143.9(2) . . . . ?
C17 W1 Co1 P1 85.6(2) . . . . ?
C10 W1 Co1 P1 -105.9(2) . . . . ?
O4 W1 Co1 P1 172.66(12) . . . . ?
C18 W1 Co1 P1 -48.7(3) . . . . ?
C22 W1 Co1 P1 8.1(3) . . . . ?
C19 W1 Co1 P1 -102.4(3) . . . . ?
C21 W1 Co1 P1 89.7(5) . . . . ?
C20 W1 Co1 P1 -163.6(4) . . . . ?
P1 W1 Co1 P1 0.0 . . . . ?
C51 W2 Co2 C50 11.3(3) . . . . ?
C44 W2 Co2 C50 -151.3(3) . . . . ?
O7 W2 Co2 C50 -73.1(2) . . . . ?
C55 W2 Co2 C50 -28.3(6) . . . . ?
C56 W2 Co2 C50 -126.3(4) . . . . ?
C54 W2 Co2 C50 67.0(4) . . . . ?
C53 W2 Co2 C50 124.6(3) . . . . ?
C52 W2 Co2 C50 176.6(3) . . . . ?
P2 W2 Co2 C50 100.1(2) . . . . ?
C51 W2 Co2 C49 -141.1(4) . . . . ?
C44 W2 Co2 C49 56.3(4) . . . . ?
O7 W2 Co2 C49 134.5(4) . . . . ?
C55 W2 Co2 C49 179.3(7) . . . . ?
C56 W2 Co2 C49 81.3(5) . . . . ?
C54 W2 Co2 C49 -85.4(5) . . . . ?
C53 W2 Co2 C49 -27.8(5) . . . . ?
C52 W2 Co2 C49 24.2(5) . . . . ?
P2 W2 Co2 C49 -52.3(4) . . . . ?
C51 W2 Co2 C44 162.6(3) . . . . ?
C44 W2 Co2 C44 0.000(2) . . . . ?
O7 W2 Co2 C44 78.2(2) . . . . ?
C55 W2 Co2 C44 123.0(6) . . . . ?
C56 W2 Co2 C44 25.0(4) . . . . ?
C54 W2 Co2 C44 -141.7(4) . . . . ?
C53 W2 Co2 C44 -84.1(3) . . . . ?
C52 W2 Co2 C44 -32.1(3) . . . . ?
P2 W2 Co2 C44 -108.6(2) . . . . ?
C51 W2 Co2 C43 123.8(2) . . . . ?
C44 W2 Co2 C43 -38.8(3) . . . . ?
O7 W2 Co2 C43 39.4(2) . . . . ?
C55 W2 Co2 C43 84.2(6) . . . . ?
C56 W2 Co2 C43 -13.8(4) . . . . ?
C54 W2 Co2 C43 179.5(4) . . . . ?
C53 W2 Co2 C43 -122.9(3) . . . . ?
C52 W2 Co2 C43 -70.9(3) . . . . ?
P2 W2 Co2 C43 -147.4(2) . . . . ?
C51 W2 Co2 P2 -88.8(2) . . . . ?
C44 W2 Co2 P2 108.6(2) . . . . ?
O7 W2 Co2 P2 -173.20(12) . . . . ?
C55 W2 Co2 P2 -128.4(6) . . . . ?
C56 W2 Co2 P2 133.6(4) . . . . ?
C54 W2 Co2 P2 -33.1(4) . . . . ?
C53 W2 Co2 P2 24.5(3) . . . . ?
C52 W2 Co2 P2 76.5(3) . . . . ?
P2 W2 Co2 P2 0.0 . . . . ?
C15 Co1 P1 C23 88.6(3) . . . . ?
C16 Co1 P1 C23 -19.6(3) . . . . ?
C10 Co1 P1 C23 -163.7(3) . . . . ?
C9 Co1 P1 C23 -157.0(3) . . . . ?
W1 Co1 P1 C23 -113.2(3) . . . . ?
C15 Co1 P1 C29 -33.2(4) . . . . ?
C16 Co1 P1 C29 -141.3(3) . . . . ?
C10 Co1 P1 C29 74.5(3) . . . . ?
C9 Co1 P1 C29 81.3(3) . . . . ?
W1 Co1 P1 C29 125.1(3) . . . . ?
C15 Co1 P1 W1 -158.2(3) . . . . ?
C16 Co1 P1 W1 93.6(2) . . . . ?
C10 Co1 P1 W1 -50.6(2) . . . . ?
C9 Co1 P1 W1 -43.8(2) . . . . ?
W1 Co1 P1 W1 0.0 . . . . ?
C17 W1 P1 C23 30.7(3) . . . . ?
C10 W1 P1 C23 163.5(3) . . . . ?
O4 W1 P1 C23 107.2(3) . . . . ?
C18 W1 P1 C23 -95.9(3) . . . . ?
C22 W1 P1 C23 -58.9(3) . . . . ?
C19 W1 P1 C23 -115.3(3) . . . . ?
C21 W1 P1 C23 -41.2(3) . . . . ?
C20 W1 P1 C23 -78.0(5) . . . . ?
Co1 W1 P1 C23 116.5(3) . . . . ?
C17 W1 P1 C29 165.6(3) . . . . ?
C10 W1 P1 C29 -61.6(3) . . . . ?
O4 W1 P1 C29 -117.9(3) . . . . ?
C18 W1 P1 C29 39.0(3) . . . . ?
C22 W1 P1 C29 76.0(3) . . . . ?
C19 W1 P1 C29 19.6(4) . . . . ?
C21 W1 P1 C29 93.7(3) . . . . ?
C20 W1 P1 C29 56.9(5) . . . . ?
Co1 W1 P1 C29 -108.5(3) . . . . ?
C17 W1 P1 Co1 -85.8(2) . . . . ?
C10 W1 P1 Co1 46.9(2) . . . . ?
O4 W1 P1 Co1 -9.4(2) . . . . ?
C18 W1 P1 Co1 147.6(2) . . . . ?
C22 W1 P1 Co1 -175.5(2) . . . . ?
C19 W1 P1 Co1 128.2(2) . . . . ?
C21 W1 P1 Co1 -157.8(2) . . . . ?
C20 W1 P1 Co1 165.5(4) . . . . ?
Co1 W1 P1 Co1 0.0 . . . . ?
C50 Co2 P2 C63 18.6(3) . . . . ?
C49 Co2 P2 C63 -88.0(3) . . . . ?
C44 Co2 P2 C63 168.6(3) . . . . ?
C43 Co2 P2 C63 159.3(3) . . . . ?
W2 Co2 P2 C63 118.6(2) . . . . ?
C50 Co2 P2 C57 140.0(3) . . . . ?
C49 Co2 P2 C57 33.4(3) . . . . ?
C44 Co2 P2 C57 -70.0(3) . . . . ?
C43 Co2 P2 C57 -79.3(3) . . . . ?
W2 Co2 P2 C57 -119.9(3) . . . . ?
C50 Co2 P2 W2 -100.0(2) . . . . ?
C49 Co2 P2 W2 153.4(2) . . . . ?
C44 Co2 P2 W2 49.9(2) . . . . ?
C43 Co2 P2 W2 40.6(2) . . . . ?
W2 Co2 P2 W2 0.0 . . . . ?
C51 W2 P2 C63 -29.4(3) . . . . ?
C44 W2 P2 C63 -157.3(3) . . . . ?
O7 W2 P2 C63 -102.9(3) . . . . ?
C55 W2 P2 C63 47.6(4) . . . . ?
C56 W2 P2 C63 106.6(4) . . . . ?
C54 W2 P2 C63 51.8(3) . . . . ?
C53 W2 P2 C63 84.6(3) . . . . ?
C52 W2 P2 C63 112.9(3) . . . . ?
Co2 W2 P2 C63 -111.9(3) . . . . ?
C51 W2 P2 C57 -168.1(3) . . . . ?
C44 W2 P2 C57 64.0(3) . . . . ?
O7 W2 P2 C57 118.5(3) . . . . ?
C55 W2 P2 C57 -91.1(4) . . . . ?
C56 W2 P2 C57 -32.1(4) . . . . ?
C54 W2 P2 C57 -86.8(3) . . . . ?
C53 W2 P2 C57 -54.0(3) . . . . ?
C52 W2 P2 C57 -25.8(3) . . . . ?
Co2 W2 P2 C57 109.4(3) . . . . ?
C51 W2 P2 Co2 82.5(2) . . . . ?
C44 W2 P2 Co2 -45.5(2) . . . . ?
O7 W2 P2 Co2 9.0(2) . . . . ?
C55 W2 P2 Co2 159.5(3) . . . . ?
C56 W2 P2 Co2 -141.5(3) . . . . ?
C54 W2 P2 Co2 163.7(2) . . . . ?
C53 W2 P2 Co2 -163.5(2) . . . . ?
C52 W2 P2 Co2 -135.2(2) . . . . ?
Co2 W2 P2 Co2 0.0 . . . . ?
C17 W1 O4 C13 113.3(5) . . . . ?
C10 W1 O4 C13 -16.8(4) . . . . ?
C18 W1 O4 C13 -109.8(5) . . . . ?
C22 W1 O4 C13 -160.5(4) . . . . ?
C19 W1 O4 C13 -107.7(5) . . . . ?
C21 W1 O4 C13 -166.4(4) . . . . ?
C20 W1 O4 C13 -138.7(5) . . . . ?
P1 W1 O4 C13 38.8(5) . . . . ?
Co1 W1 O4 C13 31.4(4) . . . . ?
C51 W2 O7 C47 -107.6(4) . . . . ?
C44 W2 O7 C47 20.1(4) . . . . ?
C55 W2 O7 C47 164.8(4) . . . . ?
C56 W2 O7 C47 128.7(4) . . . . ?
C54 W2 O7 C47 174.7(4) . . . . ?
C53 W2 O7 C47 134.1(4) . . . . ?
C52 W2 O7 C47 109.6(4) . . . . ?
P2 W2 O7 C47 -34.4(5) . . . . ?
Co2 W2 O7 C47 -27.4(4) . . . . ?
C6 C1 C2 C3 -0.9(12) . . . . ?
C1 C2 C3 C4 1.5(13) . . . . ?
C2 C3 C4 C5 -1.7(11) . . . . ?
C2 C3 C4 C7 176.1(7) . . . . ?
C3 C4 C5 C6 1.3(11) . . . . ?
C7 C4 C5 C6 -176.4(7) . . . . ?
C4 C5 C6 C1 -0.8(12) . . . . ?
C2 C1 C6 C5 0.6(12) . . . . ?
C3 C4 C7 C8 -39.6(111) . . . . ?
C5 C4 C7 C8 138.1(107) . . . . ?
C4 C7 C8 C9 -25.2(136) . . . . ?
C7 C8 C9 C13 -142.8(34) . . . . ?
C7 C8 C9 C10 10.1(40) . . . . ?
C7 C8 C9 Co1 87.0(37) . . . . ?
C15 Co1 C9 C13 -146.5(4) . . . . ?
C16 Co1 C9 C13 -38.1(5) . . . . ?
C10 Co1 C9 C13 109.8(6) . . . . ?
P1 Co1 C9 C13 99.7(4) . . . . ?
W1 Co1 C9 C13 62.5(4) . . . . ?
C15 Co1 C9 C8 -8.6(6) . . . . ?
C16 Co1 C9 C8 99.9(5) . . . . ?
C10 Co1 C9 C8 -112.3(6) . . . . ?
P1 Co1 C9 C8 -122.4(5) . . . . ?
W1 Co1 C9 C8 -159.6(5) . . . . ?
C15 Co1 C9 C10 103.7(4) . . . . ?
C16 Co1 C9 C10 -147.9(4) . . . . ?
C10 Co1 C9 C10 0.000(5) . . . . ?
P1 Co1 C9 C10 -10.1(4) . . . . ?
W1 Co1 C9 C10 -47.3(3) . . . . ?
C13 C9 C10 C11 144.1(6) . . . . ?
C8 C9 C10 C11 -10.8(9) . . . . ?
Co1 C9 C10 C11 -123.5(6) . . . . ?
C13 C9 C10 Co1 -92.4(5) . . . . ?
C8 C9 C10 Co1 112.7(6) . . . . ?
Co1 C9 C10 Co1 0.000(3) . . . . ?
C13 C9 C10 W1 -20.0(7) . . . . ?
C8 C9 C10 W1 -174.9(5) . . . . ?
Co1 C9 C10 W1 72.4(3) . . . . ?
C15 Co1 C10 C9 -88.6(4) . . . . ?
C16 Co1 C10 C9 54.7(6) . . . . ?
C9 Co1 C10 C9 0.000(5) . . . . ?
P1 Co1 C10 C9 171.5(4) . . . . ?
W1 Co1 C10 C9 115.8(4) . . . . ?
C15 Co1 C10 C11 23.9(6) . . . . ?
C16 Co1 C10 C11 167.3(5) . . . . ?
C9 Co1 C10 C11 112.6(7) . . . . ?
P1 Co1 C10 C11 -75.9(5) . . . . ?
W1 Co1 C10 C11 -131.7(6) . . . . ?
C15 Co1 C10 W1 155.6(3) . . . . ?
C16 Co1 C10 W1 -61.0(5) . . . . ?
C9 Co1 C10 W1 -115.8(4) . . . . ?
P1 Co1 C10 W1 55.77(13) . . . . ?
W1 Co1 C10 W1 0.000(2) . . . . ?
C17 W1 C10 C9 -54.1(5) . . . . ?
O4 W1 C10 C9 19.1(4) . . . . ?
C18 W1 C10 C9 149.2(5) . . . . ?
C22 W1 C10 C9 160.3(4) . . . . ?
C19 W1 C10 C9 113.8(5) . . . . ?
C21 W1 C10 C9 102.2(6) . . . . ?
C20 W1 C10 C9 88.1(5) . . . . ?
P1 W1 C10 C9 -119.6(5) . . . . ?
Co1 W1 C10 C9 -68.5(4) . . . . ?
C17 W1 C10 C11 144.1(5) . . . . ?
O4 W1 C10 C11 -142.7(6) . . . . ?
C18 W1 C10 C11 -12.6(6) . . . . ?
C22 W1 C10 C11 -1.5(7) . . . . ?
C19 W1 C10 C11 -48.0(6) . . . . ?
C21 W1 C10 C11 -59.6(8) . . . . ?
C20 W1 C10 C11 -73.7(6) . . . . ?
P1 W1 C10 C11 78.6(6) . . . . ?
Co1 W1 C10 C11 129.7(6) . . . . ?
C17 W1 C10 Co1 14.3(3) . . . . ?
O4 W1 C10 Co1 87.5(2) . . . . ?
C18 W1 C10 Co1 -142.4(2) . . . . ?
C22 W1 C10 Co1 -131.2(3) . . . . ?
C19 W1 C10 Co1 -177.7(2) . . . . ?
C21 W1 C10 Co1 170.6(3) . . . . ?
C20 W1 C10 Co1 156.5(2) . . . . ?
P1 W1 C10 Co1 -51.18(13) . . . . ?
Co1 W1 C10 Co1 0.000(2) . . . . ?
C12 O2 C11 O1 1.2(9) . . . . ?
C12 O2 C11 C10 -177.4(6) . . . . ?
C9 C10 C11 O1 -106.2(8) . . . . ?
Co1 C10 C11 O1 163.8(5) . . . . ?
W1 C10 C11 O1 54.7(9) . . . . ?
C9 C10 C11 O2 72.5(7) . . . . ?
Co1 C10 C11 O2 -17.5(8) . . . . ?
W1 C10 C11 O2 -126.6(5) . . . . ?
W1 O4 C13 O3 -171.5(4) . . . . ?
W1 O4 C13 C9 11.2(7) . . . . ?
C14 O3 C13 O4 4.4(9) . . . . ?
C14 O3 C13 C9 -178.1(6) . . . . ?
C8 C9 C13 O4 160.8(6) . . . . ?
C10 C9 C13 O4 5.8(9) . . . . ?
Co1 C9 C13 O4 -60.9(7) . . . . ?
C8 C9 C13 O3 -16.7(9) . . . . ?
C10 C9 C13 O3 -171.7(5) . . . . ?
Co1 C9 C13 O3 121.6(5) . . . . ?
C16 Co1 C15 O15 3.5(129) . . . . ?
C10 Co1 C15 O15 161.7(128) . . . . ?
C9 Co1 C15 O15 118.6(128) . . . . ?
P1 Co1 C15 O15 -112.3(128) . . . . ?
W1 Co1 C15 O15 -154.2(125) . . . . ?
C15 Co1 C16 O16 -31.0(226) . . . . ?
C10 Co1 C16 O16 -175.7(1000) . . . . ?
C9 Co1 C16 O16 -140.1(225) . . . . ?
P1 Co1 C16 O16 77.0(226) . . . . ?
W1 Co1 C16 O16 138.3(225) . . . . ?
C10 W1 C17 O17 -160.9(122) . . . . ?
O4 W1 C17 O17 130.2(123) . . . . ?
C18 W1 C17 O17 -9.9(124) . . . . ?
C22 W1 C17 O17 -3.7(123) . . . . ?
C19 W1 C17 O17 37.6(125) . . . . ?
C21 W1 C17 O17 30.9(123) . . . . ?
C20 W1 C17 O17 53.7(124) . . . . ?
P1 W1 C17 O17 -98.5(123) . . . . ?
Co1 W1 C17 O17 -150.4(123) . . . . ?
C17 W1 C18 C19 125.2(5) . . . . ?
C10 W1 C18 C19 -78.0(5) . . . . ?
O4 W1 C18 C19 3.5(6) . . . . ?
C22 W1 C18 C19 114.8(6) . . . . ?
C19 W1 C18 C19 0.000(6) . . . . ?
C21 W1 C18 C19 76.7(5) . . . . ?
C20 W1 C18 C19 36.9(4) . . . . ?
P1 W1 C18 C19 -152.8(4) . . . . ?
Co1 W1 C18 C19 -116.8(4) . . . . ?
C17 W1 C18 C22 10.4(5) . . . . ?
C10 W1 C18 C22 167.3(4) . . . . ?
O4 W1 C18 C22 -111.2(4) . . . . ?
C22 W1 C18 C22 0.000(3) . . . . ?
C19 W1 C18 C22 -114.8(6) . . . . ?
C21 W1 C18 C22 -38.0(4) . . . . ?
C20 W1 C18 C22 -77.8(4) . . . . ?
P1 W1 C18 C22 92.4(4) . . . . ?
Co1 W1 C18 C22 128.4(4) . . . . ?
C22 C18 C19 C20 -0.9(8) . . . . ?
W1 C18 C19 C20 -65.7(5) . . . . ?
C22 C18 C19 W1 64.7(5) . . . . ?
W1 C18 C19 W1 0.000(3) . . . . ?
C17 W1 C19 C20 27.6(6) . . . . ?
C10 W1 C19 C20 -137.7(4) . . . . ?
O4 W1 C19 C20 -61.4(4) . . . . ?
C18 W1 C19 C20 116.0(6) . . . . ?
C22 W1 C19 C20 77.1(4) . . . . ?
C21 W1 C19 C20 35.5(4) . . . . ?
C20 W1 C19 C20 0.0 . . . . ?
P1 W1 C19 C20 150.1(3) . . . . ?
Co1 W1 C19 C20 -140.2(3) . . . . ?
C17 W1 C19 C18 -88.4(6) . . . . ?
C10 W1 C19 C18 106.4(5) . . . . ?
O4 W1 C19 C18 -177.3(4) . . . . ?
C18 W1 C19 C18 0.000(5) . . . . ?
C22 W1 C19 C18 -38.9(4) . . . . ?
C21 W1 C19 C18 -80.5(5) . . . . ?
C20 W1 C19 C18 -116.0(6) . . . . ?
P1 W1 C19 C18 34.1(5) . . . . ?
Co1 W1 C19 C18 103.8(4) . . . . ?
C18 C19 C20 C21 0.4(8) . . . . ?
W1 C19 C20 C21 -62.3(5) . . . . ?
C18 C19 C20 W1 62.7(5) . . . . ?
W1 C19 C20 W1 0.0 . . . . ?
C17 W1 C20 C21 -43.3(4) . . . . ?
C10 W1 C20 C21 167.3(4) . . . . ?
O4 W1 C20 C21 -124.9(4) . . . . ?
C18 W1 C20 C21 80.0(4) . . . . ?
C22 W1 C20 C21 36.8(4) . . . . ?
C19 W1 C20 C21 118.2(6) . . . . ?
C21 W1 C20 C21 0.000(7) . . . . ?
P1 W1 C20 C21 59.1(6) . . . . ?
Co1 W1 C20 C21 -148.7(4) . . . . ?
C17 W1 C20 C19 -161.5(4) . . . . ?
C10 W1 C20 C19 49.1(5) . . . . ?
O4 W1 C20 C19 116.8(4) . . . . ?
C18 W1 C20 C19 -38.2(4) . . . . ?
C22 W1 C20 C19 -81.5(4) . . . . ?
C19 W1 C20 C19 0.0 . . . . ?
C21 W1 C20 C19 -118.2(6) . . . . ?
P1 W1 C20 C19 -59.1(6) . . . . ?
Co1 W1 C20 C19 93.1(5) . . . . ?
C19 C20 C21 C22 0.3(8) . . . . ?
W1 C20 C21 C22 -60.8(5) . . . . ?
C19 C20 C21 W1 61.1(5) . . . . ?
W1 C20 C21 W1 0.000(4) . . . . ?
C17 W1 C21 C20 138.3(4) . . . . ?
C10 W1 C21 C20 -22.8(7) . . . . ?
O4 W1 C21 C20 54.3(4) . . . . ?
C18 W1 C21 C20 -79.1(5) . . . . ?
C22 W1 C21 C20 -118.5(6) . . . . ?
C19 W1 C21 C20 -36.5(4) . . . . ?
C20 W1 C21 C20 0.000(7) . . . . ?
P1 W1 C21 C20 -149.8(4) . . . . ?
Co1 W1 C21 C20 134.2(5) . . . . ?
C17 W1 C21 C22 -103.2(4) . . . . ?
C10 W1 C21 C22 95.7(5) . . . . ?
O4 W1 C21 C22 172.8(4) . . . . ?
C18 W1 C21 C22 39.4(4) . . . . ?
C22 W1 C21 C22 0.000(4) . . . . ?
C19 W1 C21 C22 82.0(4) . . . . ?
C20 W1 C21 C22 118.5(6) . . . . ?
P1 W1 C21 C22 -31.3(5) . . . . ?
Co1 W1 C21 C22 -107.4(6) . . . . ?
C20 C21 C22 C18 -0.9(7) . . . . ?
W1 C21 C22 C18 -64.4(4) . . . . ?
C20 C21 C22 W1 63.5(5) . . . . ?
W1 C21 C22 W1 0.000(3) . . . . ?
C19 C18 C22 C21 1.1(7) . . . . ?
W1 C18 C22 C21 66.9(4) . . . . ?
C19 C18 C22 W1 -65.8(5) . . . . ?
W1 C18 C22 W1 0.000(2) . . . . ?
C17 W1 C22 C21 74.1(4) . . . . ?
C10 W1 C22 C21 -132.7(4) . . . . ?
O4 W1 C22 C21 -9.9(5) . . . . ?
C18 W1 C22 C21 -114.2(6) . . . . ?
C19 W1 C22 C21 -76.0(4) . . . . ?
C21 W1 C22 C21 0.000(4) . . . . ?
C20 W1 C22 C21 -35.1(4) . . . . ?
P1 W1 C22 C21 155.2(4) . . . . ?
Co1 W1 C22 C21 148.9(3) . . . . ?
C17 W1 C22 C18 -171.6(4) . . . . ?
C10 W1 C22 C18 -18.5(6) . . . . ?
O4 W1 C22 C18 104.3(4) . . . . ?
C18 W1 C22 C18 0.000(3) . . . . ?
C19 W1 C22 C18 38.2(4) . . . . ?
C21 W1 C22 C18 114.2(6) . . . . ?
C20 W1 C22 C18 79.1(5) . . . . ?
P1 W1 C22 C18 -90.6(4) . . . . ?
Co1 W1 C22 C18 -96.9(5) . . . . ?
C29 P1 C23 C28 112.2(6) . . . . ?
Co1 P1 C23 C28 -17.4(7) . . . . ?
W1 P1 C23 C28 -101.5(6) . . . . ?
C29 P1 C23 C24 -68.4(6) . . . . ?
Co1 P1 C23 C24 162.0(5) . . . . ?
W1 P1 C23 C24 77.9(6) . . . . ?
C28 C23 C24 C25 0.7(11) . . . . ?
P1 C23 C24 C25 -178.7(6) . . . . ?
C23 C24 C25 C26 -0.3(12) . . . . ?
C24 C25 C26 C27 0.6(13) . . . . ?
C25 C26 C27 C28 -1.2(12) . . . . ?
C24 C23 C28 C27 -1.3(11) . . . . ?
P1 C23 C28 C27 178.1(5) . . . . ?
C26 C27 C28 C23 1.6(11) . . . . ?
C23 P1 C29 C30 116.5(6) . . . . ?
Co1 P1 C29 C30 -110.3(6) . . . . ?
W1 P1 C29 C30 -24.9(7) . . . . ?
C23 P1 C29 C34 -61.6(6) . . . . ?
Co1 P1 C29 C34 71.5(5) . . . . ?
W1 P1 C29 C34 157.0(4) . . . . ?
C34 C29 C30 C31 1.6(11) . . . . ?
P1 C29 C30 C31 -176.5(6) . . . . ?
C29 C30 C31 C32 -1.5(13) . . . . ?
C30 C31 C32 C33 0.5(12) . . . . ?
C31 C32 C33 C34 0.3(12) . . . . ?
C30 C29 C34 C33 -0.8(10) . . . . ?
P1 C29 C34 C33 177.5(6) . . . . ?
C32 C33 C34 C29 -0.1(12) . . . . ?
C40 C35 C36 C37 -2.4(18) . . . . ?
C35 C36 C37 C38 -0.2(17) . . . . ?
C36 C37 C38 C39 1.9(14) . . . . ?
C36 C37 C38 C41 -179.1(9) . . . . ?
C37 C38 C39 C40 -0.9(13) . . . . ?
C41 C38 C39 C40 180.0(8) . . . . ?
C38 C39 C40 C35 -1.6(14) . . . . ?
C36 C35 C40 C39 3.2(16) . . . . ?
C37 C38 C41 C42 155.2(48) . . . . ?
C39 C38 C41 C42 -25.7(54) . . . . ?
C38 C41 C42 C43 41.0(160) . . . . ?
C41 C42 C43 C47 -160.2(123) . . . . ?
C41 C42 C43 C44 43.9(128) . . . . ?
C41 C42 C43 Co2 -31.3(127) . . . . ?
C50 Co2 C43 C42 -90.4(5) . . . . ?
C49 Co2 C43 C42 20.9(5) . . . . ?
C44 Co2 C43 C42 117.6(6) . . . . ?
P2 Co2 C43 C42 131.4(4) . . . . ?
W2 Co2 C43 C42 166.0(5) . . . . ?
C50 Co2 C43 C47 44.9(5) . . . . ?
C49 Co2 C43 C47 156.2(4) . . . . ?
C44 Co2 C43 C47 -107.1(5) . . . . ?
P2 Co2 C43 C47 -93.3(4) . . . . ?
W2 Co2 C43 C47 -58.8(4) . . . . ?
C50 Co2 C43 C44 152.0(4) . . . . ?
C49 Co2 C43 C44 -96.7(4) . . . . ?
C44 Co2 C43 C44 0.000(2) . . . . ?
P2 Co2 C43 C44 13.8(4) . . . . ?
W2 Co2 C43 C44 48.4(3) . . . . ?
C42 C43 C44 C45 13.9(9) . . . . ?
C47 C43 C44 C45 -143.5(5) . . . . ?
Co2 C43 C44 C45 118.7(5) . . . . ?
C42 C43 C44 Co2 -104.8(6) . . . . ?
C47 C43 C44 Co2 97.8(5) . . . . ?
Co2 C43 C44 Co2 0.000(2) . . . . ?
C42 C43 C44 W2 -177.0(5) . . . . ?
C47 C43 C44 W2 25.6(6) . . . . ?
Co2 C43 C44 W2 -72.2(3) . . . . ?
C50 Co2 C44 C43 -54.1(6) . . . . ?
C49 Co2 C44 C43 94.0(4) . . . . ?
C43 Co2 C44 C43 0.000(2) . . . . ?
P2 Co2 C44 C43 -168.8(3) . . . . ?
W2 Co2 C44 C43 -114.7(4) . . . . ?
C50 Co2 C44 C45 -164.7(5) . . . . ?
C49 Co2 C44 C45 -16.5(6) . . . . ?
C43 Co2 C44 C45 -110.5(6) . . . . ?
P2 Co2 C44 C45 80.6(5) . . . . ?
W2 Co2 C44 C45 134.8(6) . . . . ?
C50 Co2 C44 W2 60.6(5) . . . . ?
C49 Co2 C44 W2 -151.3(2) . . . . ?
C43 Co2 C44 W2 114.7(4) . . . . ?
P2 Co2 C44 W2 -54.14(13) . . . . ?
W2 Co2 C44 W2 0.000(2) . . . . ?
C51 W2 C44 C43 47.3(5) . . . . ?
O7 W2 C44 C43 -23.6(4) . . . . ?
C55 W2 C44 C43 -88.8(5) . . . . ?
C56 W2 C44 C43 -99.3(4) . . . . ?
C54 W2 C44 C43 -152.9(4) . . . . ?
C53 W2 C44 C43 -161.6(4) . . . . ?
C52 W2 C44 C43 -133.3(4) . . . . ?
P2 W2 C44 C43 117.6(4) . . . . ?
Co2 W2 C44 C43 68.0(4) . . . . ?
C51 W2 C44 C45 -146.1(5) . . . . ?
O7 W2 C44 C45 143.0(6) . . . . ?
C55 W2 C44 C45 77.8(7) . . . . ?
C56 W2 C44 C45 67.3(6) . . . . ?
C54 W2 C44 C45 13.7(9) . . . . ?
C53 W2 C44 C45 5.0(6) . . . . ?
C52 W2 C44 C45 33.3(6) . . . . ?
P2 W2 C44 C45 -75.8(6) . . . . ?
Co2 W2 C44 C45 -125.4(6) . . . . ?
C51 W2 C44 Co2 -20.7(3) . . . . ?
O7 W2 C44 Co2 -91.6(2) . . . . ?
C55 W2 C44 Co2 -156.8(3) . . . . ?
C56 W2 C44 Co2 -167.3(2) . . . . ?
C54 W2 C44 Co2 139.1(4) . . . . ?
C53 W2 C44 Co2 130.4(2) . . . . ?
C52 W2 C44 Co2 158.7(2) . . . . ?
P2 W2 C44 Co2 49.56(13) . . . . ?
Co2 W2 C44 Co2 0.000(2) . . . . ?
C46 O6 C45 O5 -3.3(9) . . . . ?
C46 O6 C45 C44 179.3(5) . . . . ?
C43 C44 C45 O5 -61.4(9) . . . . ?
Co2 C44 C45 O5 24.8(9) . . . . ?
W2 C44 C45 O5 132.6(6) . . . . ?
C43 C44 C45 O6 115.8(6) . . . . ?
Co2 C44 C45 O6 -157.9(4) . . . . ?
W2 C44 C45 O6 -50.2(8) . . . . ?
W2 O7 C47 O8 170.6(4) . . . . ?
W2 O7 C47 C43 -12.0(7) . . . . ?
C48 O8 C47 O7 2.0(8) . . . . ?
C48 O8 C47 C43 -175.4(5) . . . . ?
C42 C43 C47 O7 -168.0(6) . . . . ?
C44 C43 C47 O7 -9.4(8) . . . . ?
Co2 C43 C47 O7 58.7(6) . . . . ?
C42 C43 C47 O8 9.4(8) . . . . ?
C44 C43 C47 O8 168.0(5) . . . . ?
Co2 C43 C47 O8 -123.9(5) . . . . ?
C50 Co2 C49 O49 -63.4(109) . . . . ?
C44 Co2 C49 O49 133.2(108) . . . . ?
C43 Co2 C49 O49 176.9(1000) . . . . ?
P2 Co2 C49 O49 46.7(109) . . . . ?
W2 Co2 C49 O49 89.6(109) . . . . ?
C49 Co2 C50 O50 62.0(63) . . . . ?
C44 Co2 C50 O50 -149.8(60) . . . . ?
C43 Co2 C50 O50 173.2(62) . . . . ?
P2 Co2 C50 O50 -41.2(63) . . . . ?
W2 Co2 C50 O50 -102.6(63) . . . . ?
C44 W2 C51 O51 -156.6(66) . . . . ?
O7 W2 C51 O51 -89.4(67) . . . . ?
C55 W2 C51 O51 -2.7(67) . . . . ?
C56 W2 C51 O51 -15.0(68) . . . . ?
C54 W2 C51 O51 33.0(67) . . . . ?
C53 W2 C51 O51 51.6(67) . . . . ?
C52 W2 C51 O51 24.5(69) . . . . ?
P2 W2 C51 O51 136.7(67) . . . . ?
Co2 W2 C51 O51 -171.7(67) . . . . ?
C51 W2 C52 C56 -70.6(6) . . . . ?
C44 W2 C52 C56 110.2(4) . . . . ?
O7 W2 C52 C56 34.1(5) . . . . ?
C55 W2 C52 C56 -38.5(4) . . . . ?
C56 W2 C52 C56 0.000(1) . . . . ?
C54 W2 C52 C56 -80.5(4) . . . . ?
C53 W2 C52 C56 -117.6(6) . . . . ?
P2 W2 C52 C56 -173.6(4) . . . . ?
Co2 W2 C52 C56 133.0(4) . . . . ?
C51 W2 C52 C53 47.0(6) . . . . ?
C44 W2 C52 C53 -132.2(4) . . . . ?
O7 W2 C52 C53 151.7(4) . . . . ?
C55 W2 C52 C53 79.0(4) . . . . ?
C56 W2 C52 C53 117.6(6) . . . . ?
C54 W2 C52 C53 37.1(4) . . . . ?
C53 W2 C52 C53 0.000(3) . . . . ?
P2 W2 C52 C53 -56.0(4) . . . . ?
Co2 W2 C52 C53 -109.4(4) . . . . ?
C56 C52 C53 C54 -0.8(7) . . . . ?
W2 C52 C53 C54 -62.5(4) . . . . ?
C56 C52 C53 W2 61.7(4) . . . . ?
W2 C52 C53 W2 0.000(2) . . . . ?
C51 W2 C53 C52 -150.3(4) . . . . ?
C44 W2 C53 C52 55.7(5) . . . . ?
O7 W2 C53 C52 -42.8(6) . . . . ?
C55 W2 C53 C52 -79.3(4) . . . . ?
C56 W2 C53 C52 -36.6(4) . . . . ?
C54 W2 C53 C52 -117.1(6) . . . . ?
C52 W2 C53 C52 0.000(3) . . . . ?
P2 W2 C53 C52 128.7(4) . . . . ?
Co2 W2 C53 C52 109.8(4) . . . . ?
C51 W2 C53 C54 -33.2(5) . . . . ?
C44 W2 C53 C54 172.9(4) . . . . ?
O7 W2 C53 C54 74.3(5) . . . . ?
C55 W2 C53 C54 37.8(4) . . . . ?
C56 W2 C53 C54 80.6(4) . . . . ?
C54 W2 C53 C54 0.000(1) . . . . ?
C52 W2 C53 C54 117.1(6) . . . . ?
P2 W2 C53 C54 -114.2(4) . . . . ?
Co2 W2 C53 C54 -133.0(3) . . . . ?
C52 C53 C54 C55 0.6(7) . . . . ?
W2 C53 C54 C55 -62.9(4) . . . . ?
C52 C53 C54 W2 63.5(4) . . . . ?
W2 C53 C54 W2 0.0 . . . . ?
C51 W2 C54 C55 -94.6(4) . . . . ?
C44 W2 C54 C55 102.2(6) . . . . ?
O7 W2 C54 C55 -17.0(5) . . . . ?
C55 W2 C54 C55 0.000(5) . . . . ?
C56 W2 C54 C55 38.3(4) . . . . ?
C53 W2 C54 C55 115.8(6) . . . . ?
C52 W2 C54 C55 79.3(4) . . . . ?
P2 W2 C54 C55 -175.2(4) . . . . ?
Co2 W2 C54 C55 -149.4(3) . . . . ?
C51 W2 C54 C53 149.7(4) . . . . ?
C44 W2 C54 C53 -13.5(7) . . . . ?
O7 W2 C54 C53 -132.7(4) . . . . ?
C55 W2 C54 C53 -115.8(6) . . . . ?
C56 W2 C54 C53 -77.5(4) . . . . ?
C53 W2 C54 C53 0.000(1) . . . . ?
C52 W2 C54 C53 -36.5(4) . . . . ?
P2 W2 C54 C53 69.1(4) . . . . ?
Co2 W2 C54 C53 94.8(5) . . . . ?
C53 C54 C55 C56 -0.2(7) . . . . ?
W2 C54 C55 C56 -65.0(4) . . . . ?
C53 C54 C55 W2 64.8(4) . . . . ?
W2 C54 C55 W2 0.000(3) . . . . ?
C51 W2 C55 C54 82.3(4) . . . . ?
C44 W2 C55 C54 -132.9(4) . . . . ?
O7 W2 C55 C54 165.5(4) . . . . ?
C56 W2 C55 C54 -115.5(6) . . . . ?
C54 W2 C55 C54 0.000(5) . . . . ?
C53 W2 C55 C54 -37.5(4) . . . . ?
C52 W2 C55 C54 -78.4(4) . . . . ?
P2 W2 C55 C54 7.1(5) . . . . ?
Co2 W2 C55 C54 121.2(6) . . . . ?
C51 W2 C55 C56 -162.1(4) . . . . ?
C44 W2 C55 C56 -17.4(6) . . . . ?
O7 W2 C55 C56 -79.0(4) . . . . ?
C56 W2 C55 C56 0.000(4) . . . . ?
C54 W2 C55 C56 115.5(6) . . . . ?
C53 W2 C55 C56 78.0(4) . . . . ?
C52 W2 C55 C56 37.2(4) . . . . ?
P2 W2 C55 C56 122.6(4) . . . . ?
Co2 W2 C55 C56 -123.3(6) . . . . ?
C53 C52 C56 C55 0.7(7) . . . . ?
W2 C52 C56 C55 63.6(4) . . . . ?
C53 C52 C56 W2 -62.9(4) . . . . ?
W2 C52 C56 W2 0.0 . . . . ?
C54 C55 C56 C52 -0.3(7) . . . . ?
W2 C55 C56 C52 -65.9(4) . . . . ?
C54 C55 C56 W2 65.7(4) . . . . ?
W2 C55 C56 W2 0.000(2) . . . . ?
C51 W2 C56 C52 136.6(4) . . . . ?
C44 W2 C56 C52 -75.8(4) . . . . ?
O7 W2 C56 C52 -147.8(4) . . . . ?
C55 W2 C56 C52 115.5(6) . . . . ?
C54 W2 C56 C52 77.9(5) . . . . ?
C53 W2 C56 C52 36.4(4) . . . . ?
C52 W2 C56 C52 0.000(1) . . . . ?
P2 W2 C56 C52 10.4(6) . . . . ?
Co2 W2 C56 C52 -94.4(5) . . . . ?
C51 W2 C56 C55 21.1(5) . . . . ?
C44 W2 C56 C55 168.7(4) . . . . ?
O7 W2 C56 C55 96.8(4) . . . . ?
C55 W2 C56 C55 0.000(4) . . . . ?
C54 W2 C56 C55 -37.6(4) . . . . ?
C53 W2 C56 C55 -79.1(4) . . . . ?
C52 W2 C56 C55 -115.5(6) . . . . ?
P2 W2 C56 C55 -105.1(4) . . . . ?
Co2 W2 C56 C55 150.1(3) . . . . ?
C63 P2 C57 C58 -134.3(5) . . . . ?
Co2 P2 C57 C58 95.6(5) . . . . ?
W2 P2 C57 C58 11.6(6) . . . . ?
C63 P2 C57 C62 48.8(6) . . . . ?
Co2 P2 C57 C62 -81.3(6) . . . . ?
W2 P2 C57 C62 -165.3(4) . . . . ?
C62 C57 C58 C59 -0.3(10) . . . . ?
P2 C57 C58 C59 -177.3(5) . . . . ?
C57 C58 C59 C60 0.8(10) . . . . ?
C58 C59 C60 C61 -1.1(11) . . . . ?
C59 C60 C61 C62 0.9(11) . . . . ?
C60 C61 C62 C57 -0.4(11) . . . . ?
C58 C57 C62 C61 0.1(10) . . . . ?
P2 C57 C62 C61 177.1(5) . . . . ?
C57 P2 C63 C68 83.2(6) . . . . ?
Co2 P2 C63 C68 -147.9(5) . . . . ?
W2 P2 C63 C68 -63.1(6) . . . . ?
C57 P2 C63 C64 -93.6(5) . . . . ?
Co2 P2 C63 C64 35.3(6) . . . . ?
W2 P2 C63 C64 120.0(5) . . . . ?
C68 C63 C64 C65 -0.3(10) . . . . ?
P2 C63 C64 C65 176.6(5) . . . . ?
C63 C64 C65 C66 0.0(10) . . . . ?
C64 C65 C66 C67 0.4(11) . . . . ?
C65 C66 C67 C68 -0.4(13) . . . . ?
C64 C63 C68 C67 0.2(11) . . . . ?
P2 C63 C68 C67 -176.7(6) . . . . ?
C66 C67 C68 C63 0.1(13) . . . . ?
